data_2002840
loop_
_publ_author_name
'Mueller-Buschbaum, Hk'
'Meyer, S'

_publ_section_title
;
Cu4 O12-Baugruppen aus planaren Cu O4-Polygonen im BariumVanadyl-
Oxocuprat(II)-phosphat Ba (V O) Cu4 (P O4)4
;
_journal_name_full
;
Zeitschrift fuer Anorganische und Allgemeine Chemie
;
_journal_page_first 1693
_journal_page_last 1698
_journal_paper_doi 10.1002/zaac.19976231103
_journal_volume 623
_journal_year 1997
_chemical_formula_structural 'Ba (V O) Cu4 (P O4)4'
_chemical_formula_sum 'Ba Cu4 O17 P4 V'
_chemical_name_systematic
;
Barium oxovanadium tetracopper tetrakis(phosphate(V))
;
_space_group_IT_number 90
_symmetry_cell_setting tetragonal
_symmetry_Int_Tables_number 90
_symmetry_space_group_name_Hall 'P 4ab 2ab'
_symmetry_space_group_name_H-M 'P 4 21 2'
_cell_angle_alpha 90
_cell_angle_beta 90
_cell_angle_gamma 90
_cell_formula_units_Z 2
_cell_length_a 9.5598(12)
_cell_length_b 9.5598(12)
_cell_length_c 7.160(2)
_cell_volume 654.4
_refine_ls_R_factor_all 0.077
_cod_database_code 2002840

loop_
_symmetry_equiv_pos_as_xyz
x,y,z
-x,-y,z
1/2-x,1/2+y,-z
1/2+x,1/2-y,-z
y,x,-z
-y,-x,-z
1/2+y,1/2-x,z
1/2-y,1/2+x,z

loop_
_atom_site_aniso_label
_atom_site_aniso_U_11
_atom_site_aniso_U_12
_atom_site_aniso_U_13
_atom_site_aniso_U_22
_atom_site_aniso_U_23
_atom_site_aniso_U_33
Ba1 0.0136(2) -0.0020(3) 0. 0.0136(2) 0. 0.0092(2)
Cu1 0.0147(3) 0.0002(3) -0.0031(3) 0.0086(3) -0.0001(3) 0.0112(3)
V1 0.0080(4) 0. 0. 0.0080(4) 0. 0.0039(7)
P1 0.0095(6) 0.0001(5) .0000(5) 0.0075(6) 0.0012(5) 0.0096(5)
O1 0.012(2) -0.0020(13) 0.004(2) 0.008(2) 0.0025(14) 0.0093(13)
O2 0.011(2) -0.0008(14) -0.002(2) 0.015(2) 0.005(2) 0.020(3)
O3 0.013(2) 0.0030(13) -0.002(2) 0.012(2) 0.003(2) 0.009(2)
O4 0.014(2) 0. 0. 0.014(2) 0. 0.014(3)
O5 0.022(2) 0.0016(15) -0.006(2) 0.008(2) .000(2) 0.013(2)

loop_
_atom_site_label
_atom_site_type_symbol
_atom_site_symmetry_multiplicity
_atom_site_Wyckoff_symbol
_atom_site_fract_x
_atom_site_fract_y
_atom_site_fract_z
_atom_site_occupancy
_atom_site_attached_hydrogens
_atom_site_calc_flag
Ba1 Ba2+ 2 a 0. 0. 0. 1. 0 d
Cu1 Cu2+ 8 g 0.26388(7) 0.98478(7) 0.40702(10) 1. 0 d
V1 V4+ 2 c 0.5 0. 0.9770(2) 1. 0 d
P1 P5+ 8 g 0.27926(14) 0.18857(14) 0.7391(2) 1. 0 d
O1 O2- 8 g 0.3475(4) 0.1336(4) 0.5535(5) 1. 0 d
O2 O2- 8 g 0.1214(4) 0.1620(5) 0.7293(8) 1. 0 d
O3 O2- 8 g 0.3334(4) 0.1036(4) 0.9057(6) 1. 0 d
O4 O2- 2 c 0.5 0. 0.2035(11) 1. 0 d
O5 O2- 8 g 0.3162(5) 0.3440(4) 0.7532(8) 1. 0 d

loop_
_atom_type_symbol
_atom_type_oxidation_number
Ba2+ 2.000
Cu2+ 2.000
V4+ 4.000
P5+ 5.000
O2- -2.000
